data_7217903
loop_
_publ_author_name
'Chinnaraja, Duraisamy'
'Rajalakshmi, Ramarajan'

_publ_section_title
;
 Atom and step economic multicomponent synthesis of highly functionalized
 novel N-alkyl piperidines: structural elucidation through spectral
 studies and single crystallographic analysis
;
_journal_issue 78
_journal_name_full 'RSC Adv.'
_journal_page_first 41314
_journal_paper_doi 10.1039/C4RA06505K
_journal_volume 4
_journal_year 2014
_chemical_formula_moiety 'C34 H30 F4 N2 O2'
_chemical_formula_sum 'C34 H30 F4 N2 O2'
_chemical_formula_weight 574.60
_chemical_name_systematic
;
 ?
;
_space_group_IT_number 2
_symmetry_cell_setting triclinic
_symmetry_space_group_name_Hall '-P 1'
_symmetry_space_group_name_H-M 'P -1'
_atom_sites_solution_hydrogens geom
_atom_sites_solution_primary direct
_atom_sites_solution_secondary difmap
_audit_creation_method SHELXL-97
_cell_angle_alpha 96.606(9)
_cell_angle_beta 99.890(10)
_cell_angle_gamma 103.363(10)
_cell_formula_units_Z 2
_cell_length_a 10.9418(14)
_cell_length_b 10.9774(12)
_cell_length_c 12.3371(13)
_cell_measurement_reflns_used 1576
_cell_measurement_temperature 293(2)
_cell_measurement_theta_max 22.7700
_cell_measurement_theta_min 2.8350
_cell_volume 1401.7(3)
_computing_structure_refinement 'SHELXL-97 (Sheldrick, 1997)'
_diffrn_ambient_temperature 293(2)
_diffrn_detector_area_resol_mean 16.3291
_diffrn_measured_fraction_theta_full 0.997
_diffrn_measured_fraction_theta_max 0.858
_diffrn_measurement_device_type 'Xcalibur, Eos, Gemini'
_diffrn_measurement_method '\w scans'
_diffrn_radiation_monochromator graphite
_diffrn_radiation_source 'fine-focus sealed tube'
_diffrn_radiation_type MoK\a
_diffrn_radiation_wavelength 0.71073
_diffrn_reflns_av_R_equivalents 0.0572
_diffrn_reflns_av_sigmaI/netI 0.1649
_diffrn_reflns_limit_h_max 14
_diffrn_reflns_limit_h_min -13
_diffrn_reflns_limit_k_max 14
_diffrn_reflns_limit_k_min -14
_diffrn_reflns_limit_l_max 16
_diffrn_reflns_limit_l_min -16
_diffrn_reflns_number 10780
_diffrn_reflns_theta_full 25.00
_diffrn_reflns_theta_max 29.00
_diffrn_reflns_theta_min 2.84
_diffrn_standards_number 10930
_exptl_absorpt_coefficient_mu 0.103
_exptl_absorpt_correction_T_max 0.978
_exptl_absorpt_correction_T_min 0.974
_exptl_absorpt_correction_type multi-scan
_exptl_absorpt_process_details '(North et al., 1968)'
_exptl_crystal_density_diffrn 1.361
_exptl_crystal_density_method 'not measured'
_exptl_crystal_F_000 600.0
_exptl_crystal_size_max 0.26
_exptl_crystal_size_mid 0.24
_exptl_crystal_size_min 0.22
_refine_diff_density_max 0.497
_refine_diff_density_min -0.549
_refine_diff_density_rms 0.049
_refine_ls_extinction_coef 0.0039(18)
_refine_ls_extinction_expression Fc^*^=kFc[1+0.001xFc^2^\l^3^/sin(2\q)]^-1/4^
_refine_ls_extinction_method SHELXL
_refine_ls_goodness_of_fit_ref 0.934
_refine_ls_hydrogen_treatment mixed
_refine_ls_matrix_type full
_refine_ls_number_parameters 374
_refine_ls_number_reflns 6392
_refine_ls_number_restraints 0
_refine_ls_restrained_S_all 0.934
_refine_ls_R_factor_all 0.2253
_refine_ls_R_factor_gt 0.0728
_refine_ls_shift/su_max 0.000
_refine_ls_shift/su_mean 0.000
_refine_ls_structure_factor_coef Fsqd
_refine_ls_weighting_details 'calc w=1/[\s^2^(Fo^2^)+(0.0751P)^2^+0.0000P] where P=(Fo^2^+2Fc^2^)/3'
_refine_ls_weighting_scheme calc
_refine_ls_wR_factor_gt 0.1624
_refine_ls_wR_factor_ref 0.2434
_reflns_number_gt 3053
_reflns_number_total 7443
_reflns_threshold_expression >2sigma(I)
_cod_data_source_file c4ra06505k3.cif
_cod_data_source_block ad
_cod_database_code 7217903

loop_
_symmetry_equiv_pos_as_xyz
'x, y, z'
'-x, -y, -z'

loop_
_atom_site_label
_atom_site_type_symbol
_atom_site_fract_x
_atom_site_fract_y
_atom_site_fract_z
_atom_site_U_iso_or_equiv
_atom_site_adp_type
_atom_site_occupancy
_atom_site_symmetry_multiplicity
_atom_site_calc_flag
_atom_site_refinement_flags
O2 O 0.0311(3) 0.2726(3) 0.0098(2) 0.0556(8) Uani 1 1 d .
N1 N 0.2445(3) 0.4345(3) -0.2049(3) 0.0433(8) Uani 1 1 d .
C5 C 0.1857(4) 0.3609(3) -0.1264(3) 0.0415(10) Uani 1 1 d .
H5 H 0.0957 0.3242 -0.1632 0.050 Uiso 1 1 calc R
F2 F 0.3804(3) -0.0656(3) -0.0989(3) 0.0909(10) Uani 1 1 d .
C4 C 0.1833 0.4449 -0.0205 0.0432(10) Uani 1 1 d .
H4 H 0.1171 0.4805 -0.0593 0.052 Uiso 1 1 calc R
N2 N 0.2595(3) 0.6385(3) 0.1058(3) 0.0543(10) Uani 1 1 d .
O1 O 0.0902(3) 0.4449(3) 0.1389(3) 0.0723(10) Uani 1 1 d .
C3 C 0.2647 0.5593 0.0146 0.0452(10) Uani 1 1 d .
C1 C 0.3677(4) 0.5204(4) -0.1455(3) 0.0430(10) Uani 1 1 d .
H1 H 0.4149 0.4676 -0.1058 0.052 Uiso 1 1 calc R
C19 C 0.2437(3) 0.2502(4) -0.1153(3) 0.0432(10) Uani 1 1 d .
C2 C 0.3519(4) 0.6191(4) -0.0568(3) 0.0457(10) Uani 1 1 d .
H2A H 0.4352 0.6624 -0.0105 0.055 Uiso 1 1 calc R
H2B H 0.3165 0.6816 -0.0918 0.055 Uiso 1 1 calc R
C7 C 0.0635(4) 0.4159(4) -0.3611(3) 0.0449(10) Uani 1 1 d .
C24 C 0.2926(4) 0.2193(4) -0.0146(3) 0.0494(11) Uani 1 1 d .
H24 H 0.2943 0.2714 0.0509 0.059 Uiso 1 1 calc R
F3 F -0.1843(3) 0.2102(3) -0.6404(3) 0.1080(11) Uani 1 1 d .
C25 C 0.1015(4) 0.3912(4) 0.0515(4) 0.0502(11) Uani 1 1 d .
C6 C 0.1583(4) 0.5007(4) -0.2631(3) 0.0480(11) Uani 1 1 d .
H6A H 0.2089 0.5721 -0.2891 0.058 Uiso 1 1 calc R
H6B H 0.1120 0.5338 -0.2113 0.058 Uiso 1 1 calc R
C13 C 0.4482(4) 0.5740(4) -0.2247(3) 0.0523(11) Uani 1 1 d .
C12 C 0.1028(4) 0.3353(4) -0.4328(4) 0.0581(12) Uani 1 1 d .
H12 H 0.1867 0.3278 -0.4172 0.070 Uiso 1 1 calc R
C20 C 0.2450(4) 0.1711(4) -0.2109(4) 0.0561(12) Uani 1 1 d .
H20 H 0.2136 0.1900 -0.2802 0.067 Uiso 1 1 calc R
C23 C 0.3387(4) 0.1139(4) -0.0084(4) 0.0566(12) Uani 1 1 d .
H23 H 0.3712 0.0943 0.0603 0.068 Uiso 1 1 calc R
C22 C 0.3361(4) 0.0393(4) -0.1036(5) 0.0609(13) Uani 1 1 d .
C21 C 0.2915(4) 0.0657(4) -0.2055(4) 0.0630(13) Uani 1 1 d .
H21 H 0.2924 0.0136 -0.2702 0.076 Uiso 1 1 calc R
C8 C -0.0609(4) 0.4240(4) -0.3844(4) 0.0530(11) Uani 1 1 d .
H8 H -0.0888 0.4774 -0.3355 0.064 Uiso 1 1 calc R
C10 C -0.1010(5) 0.2780(5) -0.5461(4) 0.0691(14) Uani 1 1 d .
C14 C 0.4648(4) 0.6948(5) -0.2467(4) 0.0677(14) Uani 1 1 d .
H14 H 0.4239 0.7483 -0.2114 0.081 Uiso 1 1 calc R
C29 C 0.3021(5) 0.8305(5) 0.2420(4) 0.0666(14) Uani 1 1 d .
C9 C -0.1453(4) 0.3550(5) -0.4785(4) 0.0616(12) Uani 1 1 d .
H9 H -0.2297 0.3611 -0.4949 0.074 Uiso 1 1 calc R
F4 F 0.1986(4) 1.0146(3) 0.5021(3) 0.1356(15) Uani 1 1 d .
C26 C -0.0447(5) 0.2066(5) 0.0794(4) 0.0700(14) Uani 1 1 d .
H26A H -0.1189 0.1452 0.0327 0.084 Uiso 1 1 calc R
H26B H -0.0755 0.2667 0.1244 0.084 Uiso 1 1 calc R
C28 C 0.3416(5) 0.7653(5) 0.1446(4) 0.0754(15) Uani 1 1 d .
H28A H 0.3374 0.8146 0.0843 0.090 Uiso 1 1 calc R
H28B H 0.4297 0.7607 0.1667 0.090 Uiso 1 1 calc R
C11 C 0.0201(6) 0.2661(5) -0.5267(4) 0.0741(15) Uani 1 1 d .
H11 H 0.0468 0.2121 -0.5760 0.089 Uiso 1 1 calc R
C30 C 0.1867(6) 0.8604(6) 0.2302(4) 0.0874(17) Uani 1 1 d .
H30 H 0.1308 0.8386 0.1610 0.105 Uiso 1 1 calc R
F1 F 0.6707(5) 0.7068(4) -0.4404(4) 0.194(2) Uani 1 1 d .
C18 C 0.5102(6) 0.4985(6) -0.2769(5) 0.108(2) Uani 1 1 d .
H18 H 0.5021 0.4157 -0.2635 0.130 Uiso 1 1 calc R
C15 C 0.5395(5) 0.7407(6) -0.3189(4) 0.0870(18) Uani 1 1 d .
H15 H 0.5496 0.8238 -0.3321 0.104 Uiso 1 1 calc R
C34 C 0.3813(5) 0.8615(5) 0.3445(5) 0.0914(18) Uani 1 1 d .
H34 H 0.4598 0.8409 0.3557 0.110 Uiso 1 1 calc R
C16 C 0.5958(7) 0.6656(8) -0.3682(6) 0.115(2) Uani 1 1 d .
C32 C 0.2299(7) 0.9525(6) 0.4161(5) 0.0875(18) Uani 1 1 d .
C31 C 0.1516(6) 0.9220(6) 0.3183(5) 0.0923(18) Uani 1 1 d .
H31 H 0.0728 0.9420 0.3088 0.111 Uiso 1 1 calc R
C33 C 0.3432(7) 0.9247(6) 0.4326(5) 0.103(2) Uani 1 1 d .
H33 H 0.3970 0.9473 0.5028 0.124 Uiso 1 1 calc R
C27 C 0.0273(6) 0.1421(7) 0.1513(6) 0.131(3) Uani 1 1 d .
H27A H -0.0265 0.0992 0.1964 0.196 Uiso 1 1 calc R
H27B H 0.0998 0.2027 0.1986 0.196 Uiso 1 1 calc R
H27C H 0.0565 0.0813 0.1069 0.196 Uiso 1 1 calc R
C17 C 0.5859(7) 0.5452(8) -0.3502(7) 0.144(3) Uani 1 1 d .
H17 H 0.6288 0.4943 -0.3862 0.173 Uiso 1 1 calc R

loop_
_atom_site_aniso_label
_atom_site_aniso_U_11
_atom_site_aniso_U_22
_atom_site_aniso_U_33
_atom_site_aniso_U_23
_atom_site_aniso_U_13
_atom_site_aniso_U_12
O2 0.0592(18) 0.0525(19) 0.0559(19) 0.0096(16) 0.0239(15) 0.0068(15)
N1 0.0452(19) 0.045(2) 0.0432(19) 0.0123(17) 0.0098(16) 0.0158(16)
C5 0.044(2) 0.039(2) 0.042(2) 0.002(2) 0.0134(19) 0.0101(18)
F2 0.102(2) 0.0583(19) 0.120(3) 0.0072(18) 0.0160(19) 0.0441(16)
C4 0.041(2) 0.052(3) 0.039(2) 0.007(2) 0.0069(19) 0.0160(19)
N2 0.065(2) 0.044(2) 0.048(2) -0.0073(18) 0.0150(18) 0.0068(18)
O1 0.088(2) 0.063(2) 0.065(2) -0.0031(18) 0.0422(19) 0.0055(18)
C3 0.038(2) 0.051(3) 0.043(2) 0.004(2) 0.0035(19) 0.0081(19)
C1 0.045(2) 0.040(2) 0.048(2) 0.010(2) 0.013(2) 0.0151(19)
C19 0.041(2) 0.040(2) 0.045(3) 0.004(2) 0.0078(19) 0.0064(19)
C2 0.049(2) 0.040(2) 0.048(3) 0.005(2) 0.016(2) 0.0079(19)
C7 0.061(3) 0.039(2) 0.035(2) 0.007(2) 0.011(2) 0.013(2)
C24 0.051(2) 0.048(3) 0.048(3) 0.002(2) 0.006(2) 0.017(2)
F3 0.131(3) 0.082(2) 0.078(2) -0.0143(19) -0.032(2) 0.0151(19)
C25 0.055(3) 0.044(3) 0.049(3) 0.001(2) 0.015(2) 0.010(2)
C6 0.057(3) 0.044(3) 0.046(3) 0.011(2) 0.012(2) 0.017(2)
C13 0.051(3) 0.057(3) 0.053(3) 0.007(2) 0.019(2) 0.015(2)
C12 0.070(3) 0.065(3) 0.043(3) 0.004(2) 0.010(2) 0.029(3)
C20 0.072(3) 0.047(3) 0.048(3) 0.001(2) 0.014(2) 0.014(2)
C23 0.065(3) 0.048(3) 0.058(3) 0.010(2) 0.001(2) 0.024(2)
C22 0.058(3) 0.036(3) 0.093(4) 0.012(3) 0.019(3) 0.019(2)
C21 0.081(3) 0.045(3) 0.062(3) -0.003(2) 0.019(3) 0.018(3)
C8 0.056(3) 0.055(3) 0.055(3) 0.016(2) 0.018(2) 0.019(2)
C10 0.084(4) 0.052(3) 0.051(3) 0.003(3) -0.015(3) 0.003(3)
C14 0.073(3) 0.067(3) 0.062(3) 0.002(3) 0.028(3) 0.010(3)
C29 0.077(3) 0.061(3) 0.052(3) -0.004(3) 0.014(3) 0.005(3)
C9 0.060(3) 0.060(3) 0.055(3) 0.006(3) -0.003(2) 0.008(2)
F4 0.208(4) 0.102(3) 0.100(3) -0.013(2) 0.078(3) 0.028(3)
C26 0.071(3) 0.062(3) 0.077(4) 0.014(3) 0.033(3) 0.003(3)
C28 0.083(3) 0.070(4) 0.061(3) -0.011(3) 0.019(3) 0.003(3)
C11 0.100(4) 0.070(4) 0.055(3) 0.000(3) 0.008(3) 0.039(3)
C30 0.098(4) 0.102(5) 0.059(4) 0.008(3) 0.012(3) 0.027(4)
F1 0.228(5) 0.191(4) 0.208(5) 0.054(4) 0.184(4) 0.029(4)
C18 0.145(5) 0.095(5) 0.134(5) 0.040(4) 0.097(5) 0.066(4)
C15 0.103(4) 0.079(4) 0.080(4) 0.016(3) 0.048(3) 0.004(3)
C34 0.086(4) 0.104(5) 0.068(4) -0.009(4) 0.008(3) 0.009(3)
C16 0.128(5) 0.114(6) 0.128(6) 0.035(5) 0.093(5) 0.021(5)
C32 0.113(5) 0.077(4) 0.073(4) -0.002(4) 0.034(4) 0.022(4)
C31 0.113(5) 0.104(5) 0.075(4) 0.016(4) 0.027(4) 0.049(4)
C33 0.107(5) 0.116(5) 0.058(4) -0.017(4) 0.008(4) -0.008(4)
C27 0.113(5) 0.173(7) 0.136(6) 0.101(6) 0.053(4) 0.036(5)
C17 0.160(7) 0.150(7) 0.183(8) 0.043(6) 0.134(6) 0.078(6)

loop_
_atom_type_symbol
_atom_type_description
_atom_type_scat_dispersion_real
_atom_type_scat_dispersion_imag
_atom_type_scat_source
C C 0.0033 0.0016 'International Tables Vol C Tables 4.2.6.8 and 6.1.1.4'
H H 0.0000 0.0000 'International Tables Vol C Tables 4.2.6.8 and 6.1.1.4'
N N 0.0061 0.0033 'International Tables Vol C Tables 4.2.6.8 and 6.1.1.4'
O O 0.0106 0.0060 'International Tables Vol C Tables 4.2.6.8 and 6.1.1.4'
F F 0.0171 0.0103 'International Tables Vol C Tables 4.2.6.8 and 6.1.1.4'

loop_
_geom_angle_atom_site_label_1
_geom_angle_atom_site_label_2
_geom_angle_atom_site_label_3
_geom_angle
C25 O2 C26 117.5(3)
C6 N1 C1 112.8(3)
C6 N1 C5 112.4(3)
C1 N1 C5 109.1(3)
N1 C5 C19 108.5(3)
N1 C5 C4 112.0(3)
C19 C5 C4 118.1(3)
N1 C5 H5 105.7
C19 C5 H5 105.7
C4 C5 H5 105.7
C3 C4 C25 119.16(17)
C3 C4 C5 122.38(13)
C25 C4 C5 117.9(2)
C3 C4 H4 92.5
C25 C4 H4 92.5
C5 C4 H4 92.5
C3 N2 C28 125.4(3)
C4 C3 N2 123.18(14)
C4 C3 C2 121.24(14)
N2 C3 C2 114.6(2)
N1 C1 C13 111.9(3)
N1 C1 C2 112.5(3)
C13 C1 C2 114.1(3)
N1 C1 H1 105.9
C13 C1 H1 105.9
C2 C1 H1 105.9
C24 C19 C20 117.1(4)
C24 C19 C5 123.8(4)
C20 C19 C5 119.1(4)
C3 C2 C1 110.9(3)
C3 C2 H2A 109.5
C1 C2 H2A 109.5
C3 C2 H2B 109.5
C1 C2 H2B 109.5
H2A C2 H2B 108.0
C8 C7 C12 118.8(4)
C8 C7 C6 120.8(4)
C12 C7 C6 120.3(4)
C23 C24 C19 121.8(4)
C23 C24 H24 119.1
C19 C24 H24 119.1
O1 C25 O2 120.8(4)
O1 C25 C4 125.9(4)
O2 C25 C4 113.2(3)
N1 C6 C7 112.5(3)
N1 C6 H6A 109.1
C7 C6 H6A 109.1
N1 C6 H6B 109.1
C7 C6 H6B 109.1
H6A C6 H6B 107.8
C18 C13 C14 117.3(4)
C18 C13 C1 118.5(4)
C14 C13 C1 124.2(4)
C11 C12 C7 120.6(4)
C11 C12 H12 119.7
C7 C12 H12 119.7
C21 C20 C19 121.5(4)
C21 C20 H20 119.2
C19 C20 H20 119.2
C22 C23 C24 118.7(4)
C22 C23 H23 120.6
C24 C23 H23 120.6
C23 C22 F2 119.4(5)
C23 C22 C21 122.4(4)
F2 C22 C21 118.1(5)
C22 C21 C20 118.4(4)
C22 C21 H21 120.8
C20 C21 H21 120.8
C7 C8 C9 121.3(4)
C7 C8 H8 119.3
C9 C8 H8 119.3
C11 C10 C9 123.8(5)
C11 C10 F3 118.8(5)
C9 C10 F3 117.4(5)
C13 C14 C15 122.6(5)
C13 C14 H14 118.7
C15 C14 H14 118.7
C34 C29 C30 118.2(5)
C34 C29 C28 120.6(5)
C30 C29 C28 121.2(5)
C10 C9 C8 117.2(4)
C10 C9 H9 121.4
C8 C9 H9 121.4
O2 C26 C27 111.9(4)
O2 C26 H26A 109.2
C27 C26 H26A 109.2
O2 C26 H26B 109.2
C27 C26 H26B 109.2
H26A C26 H26B 107.9
N2 C28 C29 111.3(4)
N2 C28 H28A 109.4
C29 C28 H28A 109.4
N2 C28 H28B 109.4
C29 C28 H28B 109.4
H28A C28 H28B 108.0
C10 C11 C12 118.2(5)
C10 C11 H11 120.9
C12 C11 H11 120.9
C29 C30 C31 121.3(5)
C29 C30 H30 119.4
C31 C30 H30 119.4
C13 C18 C17 120.0(6)
C13 C18 H18 120.0
C17 C18 H18 120.0
C16 C15 C14 118.4(6)
C16 C15 H15 120.8
C14 C15 H15 120.8
C29 C34 C33 119.2(6)
C29 C34 H34 120.4
C33 C34 H34 120.4
C15 C16 C17 122.9(5)
C15 C16 F1 120.6(7)
C17 C16 F1 116.6(6)
C31 C32 F4 120.5(7)
C31 C32 C33 121.6(6)
F4 C32 C33 117.9(7)
C32 C31 C30 119.6(6)
C32 C31 H31 120.2
C30 C31 H31 120.2
C32 C33 C34 120.0(6)
C32 C33 H33 120.0
C34 C33 H33 120.0
C26 C27 H27A 109.5
C26 C27 H27B 109.5
H27A C27 H27B 109.5
C26 C27 H27C 109.5
H27A C27 H27C 109.5
H27B C27 H27C 109.5
C16 C17 C18 118.7(5)
C16 C17 H17 120.6
C18 C17 H17 120.6

loop_
_geom_bond_atom_site_label_1
_geom_bond_atom_site_label_2
_geom_bond_distance
O2 C25 1.340(5)
O2 C26 1.435(4)
N1 C6 1.461(5)
N1 C1 1.469(5)
N1 C5 1.469(4)
C5 C19 1.503(5)
C5 C4 1.518(3)
C5 H5 0.9800
F2 C22 1.352(5)
C4 C3 1.3355(2)
C4 C25 1.445(4)
C4 H4 0.9800
N2 C3 1.358(3)
N2 C28 1.447(5)
O1 C25 1.208(4)
C3 C2 1.500(3)
C1 C13 1.505(5)
C1 C2 1.510(5)
C1 H1 0.9800
C19 C24 1.378(5)
C19 C20 1.385(5)
C2 H2A 0.9700
C2 H2B 0.9700
C7 C8 1.367(5)
C7 C12 1.370(5)
C7 C6 1.506(5)
C24 C23 1.370(5)
C24 H24 0.9300
F3 C10 1.364(5)
C6 H6A 0.9700
C6 H6B 0.9700
C13 C18 1.360(6)
C13 C14 1.361(6)
C12 C11 1.363(6)
C12 H12 0.9300
C20 C21 1.371(6)
C20 H20 0.9300
C23 C22 1.344(6)
C23 H23 0.9300
C22 C21 1.357(6)
C21 H21 0.9300
C8 C9 1.371(6)
C8 H8 0.9300
C10 C11 1.345(6)
C10 C9 1.346(6)
C14 C15 1.370(6)
C14 H14 0.9300
C29 C34 1.362(7)
C29 C30 1.365(7)
C29 C28 1.505(6)
C9 H9 0.9300
F4 C32 1.332(6)
C26 C27 1.440(7)
C26 H26A 0.9700
C26 H26B 0.9700
C28 H28A 0.9700
C28 H28B 0.9700
C11 H11 0.9300
C30 C31 1.371(7)
C30 H30 0.9300
F1 C16 1.357(6)
C18 C17 1.391(7)
C18 H18 0.9300
C15 C16 1.295(8)
C15 H15 0.9300
C34 C33 1.397(7)
C34 H34 0.9300
C16 C17 1.348(9)
C32 C31 1.312(8)
C32 C33 1.333(8)
C31 H31 0.9300
C33 H33 0.9300
C27 H27A 0.9600
C27 H27B 0.9600
C27 H27C 0.9600
C17 H17 0.9300
